data_1527375
loop_
_publ_author_name
'Fornasini, M.L.'
'Pani, M.'

_publ_section_title
;
 Ba5 Ga6: a phase with octahedral clusters of gallium
;
_journal_name_full 'Journal of Alloys Compd.'
_journal_page_first 179
_journal_page_last 181
_journal_volume 205
_journal_year 1994
_chemical_formula_sum 'Ba5 Ga6'
_space_group_IT_number 188
_symmetry_space_group_name_Hall 'P -6c 2'
_symmetry_space_group_name_H-M 'P -6 c 2'
_cell_angle_alpha 90
_cell_angle_beta 90
_cell_angle_gamma 120
_cell_formula_units_Z 2
_cell_length_a 7.771
_cell_length_b 7.771
_cell_length_c 14.376
_cell_volume 751.835
_citation_journal_id_ASTM JALCEU
_cod_data_source_file Fornasini_JALCEU_1994_211.cif
_cod_data_source_block Ba5Ga6
_cod_database_code 1527375

loop_
_symmetry_equiv_pos_as_xyz
x,y,z
-x+y,-x,-z+1/2
-y,x-y,z
x,y,-z+1/2
-x+y,-x,z
-y,x-y,-z+1/2
-y,-x,-z
-x+y,y,z+1/2
x,x-y,-z
-y,-x,z+1/2
-x+y,y,-z
x,x-y,z+1/2

loop_
_atom_site_label
_atom_site_type_symbol
_atom_site_fract_x
_atom_site_fract_y
_atom_site_fract_z
_atom_site_occupancy
_atom_site_U_iso_or_equiv
Ba3 Ba 0.3067 0.3321 0.25 1 0.0
Ga1 Ga 0.4677 0.1318 0.078 1 0.0
Ba2 Ba 0 0 0.0284 0.48 0.0
Ba1 Ba 0.3333 0.6667 0 1 0.0
